data_2227190
loop_
_publ_author_name
'Gowda, B. Thimme'
'Tokar\<c\'ik, Miroslav'
'Rodrigues, Vinola Z.'
'Ko\<z\'i\<sek, Jozef'
'Fuess, Hartmut'

_publ_section_title
;
 <i>N</i>,<i>N</i>'-Bis(3-methylphenyl)propanediamide
;
_journal_coeditor_code BQ2245
_journal_issue 11
_journal_name_full 'Acta Crystallographica Section E'
_journal_page_first o3037
_journal_paper_doi 10.1107/S1600536810044089
_journal_volume 66
_journal_year 2010
_chemical_formula_iupac 'C17 H18 N2 O2'
_chemical_formula_moiety 'C17 H18 N2 O2'
_chemical_formula_sum 'C17 H18 N2 O2'
_chemical_formula_weight 282.33
_chemical_name_systematic
;
<i>N</i>,<i>N</i>'-Bis(3-methylphenyl)propanediamide
;
_space_group_IT_number 15
_symmetry_cell_setting monoclinic
_symmetry_space_group_name_Hall '-C 2yc'
_symmetry_space_group_name_H-M 'C 1 2/c 1'
_atom_sites_solution_hydrogens geom
_atom_sites_solution_primary direct
_atom_sites_solution_secondary difmap
_audit_creation_method 'WinGX routine CIF_UPDATE'
_cell_angle_alpha 90
_cell_angle_beta 90.370(4)
_cell_angle_gamma 90
_cell_formula_units_Z 4
_cell_length_a 15.3617(6)
_cell_length_b 11.2277(6)
_cell_length_c 8.7316(5)
_cell_measurement_reflns_used 7458
_cell_measurement_temperature 295(2)
_cell_measurement_theta_max 29.4907
_cell_measurement_theta_min 3.5137
_cell_volume 1505.96(13)
_computing_cell_refinement
;
CrysAlis Pro (Oxford Diffraction, 2009)
;
_computing_data_collection
;
CrysAlis Pro (Oxford Diffraction, 2009)
;
_computing_data_reduction
;
CrysAlis Pro (Oxford Diffraction, 2009)
;
_computing_molecular_graphics
;
ORTEP-3 (Farrugia, 1997) and DIAMOND (Brandenburg, 2002)
;
_computing_publication_material
;
SHELXL97 (Sheldrick, 2008), PLATON (Spek, 2009) and WinGX
(Farrugia, 1999)
;
_computing_structure_refinement 'SHELXL97 (Sheldrick, 2008)'
_computing_structure_solution 'SHELXS97 (Sheldrick, 2008)'
_diffrn_ambient_temperature 295(2)
_diffrn_detector_area_resol_mean 10.434
_diffrn_measured_fraction_theta_full 0.999
_diffrn_measured_fraction_theta_max 0.999
_diffrn_measurement_device_type 'Oxford Diffraction Gemini R CCD'
_diffrn_measurement_method \w
_diffrn_radiation_monochromator graphite
_diffrn_radiation_type MoK\a
_diffrn_radiation_wavelength 0.71073
_diffrn_reflns_av_R_equivalents 0.019
_diffrn_reflns_limit_h_max 18
_diffrn_reflns_limit_h_min -18
_diffrn_reflns_limit_k_max 13
_diffrn_reflns_limit_k_min -13
_diffrn_reflns_limit_l_max 10
_diffrn_reflns_limit_l_min -10
_diffrn_reflns_number 11578
_diffrn_reflns_theta_full 25.8
_diffrn_reflns_theta_max 25.8
_diffrn_reflns_theta_min 3.23
_diffrn_standards_number 0
_exptl_absorpt_coefficient_mu 0.083
_exptl_absorpt_correction_T_max 0.989
_exptl_absorpt_correction_T_min 0.970
_exptl_absorpt_correction_type multi-scan
_exptl_absorpt_process_details
;
(CrysAlis Pro; Oxford Diffraction, 2009)
;
_exptl_crystal_colour colorless
_exptl_crystal_density_diffrn 1.245
_exptl_crystal_density_method 'not measured'
_exptl_crystal_description prism
_exptl_crystal_F_000 600
_exptl_crystal_size_max 0.58
_exptl_crystal_size_mid 0.27
_exptl_crystal_size_min 0.16
_refine_diff_density_max 0.152
_refine_diff_density_min -0.126
_refine_ls_extinction_coef 0.017(2)
_refine_ls_extinction_expression Fc^*^=kFc[1+0.001xFc^2^\l^3^/sin(2\q)]^-1/4^
_refine_ls_extinction_method 'SHELXL97 (Sheldrick, 2008)'
_refine_ls_goodness_of_fit_ref 1.051
_refine_ls_hydrogen_treatment mixed
_refine_ls_matrix_type full
_refine_ls_number_parameters 101
_refine_ls_number_reflns 1457
_refine_ls_number_restraints 1
_refine_ls_restrained_S_all 1.051
_refine_ls_R_factor_all 0.0377
_refine_ls_R_factor_gt 0.0322
_refine_ls_shift/su_max 0.000
_refine_ls_shift/su_mean 0.000
_refine_ls_structure_factor_coef Fsqd
_refine_ls_weighting_details 'calc w=1/[\s^2^(Fo^2^)+(0.0517P)^2^+0.4870P] where P=(Fo^2^+2Fc^2^)/3'
_refine_ls_weighting_scheme calc
_refine_ls_wR_factor_gt 0.0934
_refine_ls_wR_factor_ref 0.0964
_reflns_number_gt 1252
_reflns_number_total 1457
_reflns_threshold_expression I>2\s(I)
_cod_data_source_file bq2245.cif
_cod_data_source_block I
_cod_original_cell_volume 1505.97(13)
_cod_original_sg_symbol_H-M 'C 2/c'
_cod_database_code 2227190
_cod_database_fobs_code 2227190

loop_
_symmetry_equiv_pos_as_xyz
'x, y, z'
'-x, y, -z+1/2'
'x+1/2, y+1/2, z'
'-x+1/2, y+1/2, -z+1/2'
'-x, -y, -z'
'x, -y, z-1/2'
'-x+1/2, -y+1/2, -z'
'x+1/2, -y+1/2, z-1/2'

loop_
_atom_site_type_symbol
_atom_site_label
_atom_site_fract_x
_atom_site_fract_y
_atom_site_fract_z
_atom_site_U_iso_or_equiv
_atom_site_adp_type
_atom_site_calc_flag
_atom_site_refinement_flags
_atom_site_occupancy
_atom_site_disorder_assembly
_atom_site_disorder_group
C C1 0.27806(7) 0.38760(10) 0.16427(12) 0.0365(3) Uani d . 1 . .
C C2 0.22710(7) 0.41256(11) 0.03724(13) 0.0419(3) Uani d . 1 . .
H H2 0.2498 0.4597 -0.0404 0.05 Uiso calc R 1 . .
C C3 0.14287(8) 0.36894(12) 0.02273(14) 0.0475(3) Uani d . 1 . .
C C4 0.11069(8) 0.29958(13) 0.14029(16) 0.0559(4) Uani d . 1 . .
H H4 0.0542 0.27 0.1339 0.067 Uiso calc R 1 . .
C C5 0.16120(9) 0.27374(14) 0.26661(16) 0.0583(4) Uani d . 1 . .
H H5 0.1383 0.2268 0.3443 0.07 Uiso calc R 1 . .
C C6 0.24561(8) 0.31628(12) 0.28041(13) 0.0478(3) Uani d . 1 . .
H H6 0.2797 0.2975 0.3655 0.057 Uiso calc R 1 . .
C C7 0.42002(7) 0.44614(9) 0.28233(11) 0.0334(3) Uani d . 1 . .
C C8 0.5 0.52114(14) 0.25 0.0364(4) Uani d SD 1 . .
H H8 0.4902(8) 0.5697(12) 0.1602(13) 0.044 Uiso d D 1 . .
C C9 0.08888(10) 0.39539(16) -0.11743(19) 0.0696(5) Uani d . 1 . .
H H9A 0.107 0.4699 -0.1608 0.104 Uiso calc PR 0.5 . .
H H9B 0.0286 0.4002 -0.0897 0.104 Uiso calc PR 0.5 . .
H H9C 0.0966 0.333 -0.1913 0.104 Uiso calc PR 0.5 . .
H H9D 0.0478 0.3322 -0.1337 0.104 Uiso calc PR 0.5 . .
H H9E 0.1262 0.4019 -0.2048 0.104 Uiso calc PR 0.5 . .
H H9F 0.0582 0.469 -0.1032 0.104 Uiso calc PR 0.5 . .
N N1 0.36255(6) 0.43945(9) 0.16717(10) 0.0382(3) Uani d . 1 . .
H H1N 0.379 0.4711 0.0825 0.046 Uiso calc R 1 . .
O O1 0.41040(5) 0.39905(8) 0.40829(8) 0.0475(3) Uani d . 1 . .

loop_
_atom_site_aniso_label
_atom_site_aniso_U_11
_atom_site_aniso_U_22
_atom_site_aniso_U_33
_atom_site_aniso_U_12
_atom_site_aniso_U_13
_atom_site_aniso_U_23
C1 0.0337(6) 0.0422(6) 0.0337(5) -0.0052(4) -0.0007(4) -0.0028(4)
C2 0.0378(6) 0.0485(7) 0.0394(6) -0.0059(5) -0.0026(5) 0.0048(5)
C3 0.0382(6) 0.0509(7) 0.0532(7) -0.0035(5) -0.0085(5) -0.0028(6)
C4 0.0394(7) 0.0619(8) 0.0663(8) -0.0177(6) -0.0014(6) -0.0012(7)
C5 0.0561(8) 0.0647(9) 0.0541(8) -0.0246(7) 0.0036(6) 0.0089(6)
C6 0.0487(7) 0.0555(7) 0.0390(6) -0.0129(6) -0.0034(5) 0.0060(5)
C7 0.0326(6) 0.0384(6) 0.0292(5) 0.0024(4) -0.0010(4) -0.0029(4)
C8 0.0322(8) 0.0390(8) 0.0380(8) 0 -0.0048(6) 0
C9 0.0491(8) 0.0836(11) 0.0758(10) -0.0062(7) -0.0254(7) 0.0075(8)
N1 0.0341(5) 0.0513(6) 0.0292(5) -0.0086(4) -0.0016(4) 0.0051(4)
O1 0.0478(5) 0.0633(6) 0.0313(4) -0.0085(4) -0.0044(3) 0.0060(4)

loop_
_atom_type_symbol
_atom_type_description
_atom_type_scat_dispersion_real
_atom_type_scat_dispersion_imag
_atom_type_scat_source
C C 0.0033 0.0016 'International Tables Vol C Tables 4.2.6.8 and 6.1.1.4'
H H 0 0 'International Tables Vol C Tables 4.2.6.8 and 6.1.1.4'
N N 0.0061 0.0033 'International Tables Vol C Tables 4.2.6.8 and 6.1.1.4'
O O 0.0106 0.006 'International Tables Vol C Tables 4.2.6.8 and 6.1.1.4'

loop_
_geom_angle_atom_site_label_1
_geom_angle_atom_site_label_2
_geom_angle_atom_site_label_3
_geom_angle_site_symmetry_1
_geom_angle_site_symmetry_3
_geom_angle
_geom_angle_publ_flag
C2 C1 C6 . . 119.96(10) ?
C2 C1 N1 . . 116.31(10) ?
C6 C1 N1 . . 123.73(10) ?
C1 C2 C3 . . 121.62(11) ?
C1 C2 H2 . . 119.2 ?
C3 C2 H2 . . 119.2 ?
C4 C3 C2 . . 117.93(11) ?
C4 C3 C9 . . 121.18(12) ?
C2 C3 C9 . . 120.89(12) ?
C5 C4 C3 . . 120.78(11) ?
C5 C4 H4 . . 119.6 ?
C3 C4 H4 . . 119.6 ?
C4 C5 C6 . . 121.30(12) ?
C4 C5 H5 . . 119.3 ?
C6 C5 H5 . . 119.3 ?
C5 C6 C1 . . 118.40(11) ?
C5 C6 H6 . . 120.8 ?
C1 C6 H6 . . 120.8 ?
O1 C7 N1 . . 124.49(10) ?
O1 C7 C8 . . 120.45(8) ?
N1 C7 C8 . . 115.03(8) ?
C7 C8 C7 . 2_655 112.59(13) ?
C7 C8 H8 . . 110.0(7) ?
C7 C8 H8 2_655 . 106.5(7) ?
C3 C9 H9A . . 109.5 ?
C3 C9 H9B . . 109.5 ?
H9A C9 H9B . . 109.5 ?
C3 C9 H9C . . 109.5 ?
H9A C9 H9C . . 109.5 ?
H9B C9 H9C . . 109.5 ?
C3 C9 H9D . . 109.5 ?
H9A C9 H9D . . 141.1 ?
H9B C9 H9D . . 56.3 ?
H9C C9 H9D . . 56.3 ?
C3 C9 H9E . . 109.5 ?
H9A C9 H9E . . 56.3 ?
H9B C9 H9E . . 141.1 ?
H9C C9 H9E . . 56.3 ?
H9D C9 H9E . . 109.5 ?
C3 C9 H9F . . 109.5 ?
H9A C9 H9F . . 56.3 ?
H9B C9 H9F . . 56.3 ?
H9C C9 H9F . . 141.1 ?
H9D C9 H9F . . 109.5 ?
H9E C9 H9F . . 109.5 ?
C7 N1 C1 . . 129.41(9) ?
C7 N1 H1N . . 115.3 ?
C1 N1 H1N . . 115.3 ?

loop_
_geom_bond_atom_site_label_1
_geom_bond_atom_site_label_2
_geom_bond_site_symmetry_2
_geom_bond_distance
_geom_bond_publ_flag
C1 C2 . 1.3821(16) ?
C1 C6 . 1.3873(16) ?
C1 N1 . 1.4226(14) ?
C2 C3 . 1.3886(16) ?
C2 H2 . 0.93 ?
C3 C4 . 1.3824(19) ?
C3 C9 . 1.5035(18) ?
C4 C5 . 1.3754(19) ?
C4 H4 . 0.93 ?
C5 C6 . 1.3863(17) ?
C5 H5 . 0.93 ?
C6 H6 . 0.93 ?
C7 O1 . 1.2301(13) ?
C7 N1 . 1.3359(14) ?
C7 C8 . 1.5176(14) ?
C8 C7 2_655 1.5176(14) ?
C8 H8 . 0.966(12) ?
C9 H9A . 0.96 ?
C9 H9B . 0.96 ?
C9 H9C . 0.96 ?
C9 H9D . 0.96 ?
C9 H9E . 0.96 ?
C9 H9F . 0.96 ?
N1 H1N . 0.86 ?

loop_
_geom_hbond_atom_site_label_D
_geom_hbond_atom_site_label_H
_geom_hbond_atom_site_label_A
_geom_hbond_site_symmetry_A
_geom_hbond_distance_DH
_geom_hbond_distance_HA
_geom_hbond_distance_DA
_geom_hbond_angle_DHA
C6 H6 O1 . 0.93 2.34 2.9124(14) 120
N1 H1N O1 6_565 0.86 2.16 2.9932(12) 162
C8 H8 O1 6_565 0.966(12) 2.536(11) 3.3981(9) 148.6(10)

loop_
_geom_torsion_atom_site_label_1
_geom_torsion_atom_site_label_2
_geom_torsion_atom_site_label_3
_geom_torsion_atom_site_label_4
_geom_torsion_site_symmetry_1
_geom_torsion_site_symmetry_2
_geom_torsion_site_symmetry_3
_geom_torsion_site_symmetry_4
_geom_torsion
_geom_torsion_publ_flag
C6 C1 C2 C3 . . . . 0.73(19) ?
N1 C1 C2 C3 . . . . -178.75(11) ?
C1 C2 C3 C4 . . . . 0.32(19) ?
C1 C2 C3 C9 . . . . -179.02(13) ?
C2 C3 C4 C5 . . . . -0.7(2) ?
C9 C3 C4 C5 . . . . 178.61(15) ?
C3 C4 C5 C6 . . . . 0.1(2) ?
C4 C5 C6 C1 . . . . 0.9(2) ?
C2 C1 C6 C5 . . . . -1.35(19) ?
N1 C1 C6 C5 . . . . 178.09(12) ?
O1 C7 C8 C7 . . . 2_655 78.05(10) ?
N1 C7 C8 C7 . . . 2_655 -103.70(9) ?
O1 C7 N1 C1 . . . . 5.17(19) ?
C8 C7 N1 C1 . . . . -173.01(11) ?
C2 C1 N1 C7 . . . . 168.77(11) ?
C6 C1 N1 C7 . . . . -10.69(19) ?
